data_7059508
loop_
_publ_author_name
'Deng, Xiaochun'
'Ma, Shuqi'
'Zhu, Mei'
'Zhang, Li'
'Lv, Yaohong'

_publ_section_title
;
 Slow relaxation of magnetization for a Tb derivative in a biradical-based
 lanthanide chain
;
_journal_issue 19
_journal_name_full 'New Journal of Chemistry'
_journal_page_first 7858
_journal_page_last 7864
_journal_paper_doi 10.1039/D0NJ00188K
_journal_volume 44
_journal_year 2020
_chemical_formula_sum 'C35 H31 F18 Gd N4 O10'
_chemical_formula_weight 1166.89
_space_group_crystal_system monoclinic
_space_group_IT_number 15
_space_group_name_Hall '-C 2yc'
_space_group_name_H-M_alt 'C 1 2/c 1'
_atom_sites_solution_hydrogens geom
_audit_creation_method SHELXL-2013
_audit_update_record
;
2019-06-18 deposited with the CCDC.	2020-04-17 downloaded from the CCDC.
;
_cell_angle_alpha 90
_cell_angle_beta 128.109(3)
_cell_angle_gamma 90
_cell_formula_units_Z 4
_cell_length_a 26.521(3)
_cell_length_b 11.3399(13)
_cell_length_c 19.699(2)
_cell_measurement_reflns_used 6308
_cell_measurement_temperature 173(2)
_cell_measurement_theta_max 49.303
_cell_measurement_theta_min 5.256
_cell_volume 4661.5(9)
_computing_cell_refinement 'Bruker SAINT'
_computing_data_collection 'Bruker APEX2'
_computing_data_reduction 'Bruker SAINT'
_computing_molecular_graphics 'Bruker SHELXTL'
_computing_publication_material 'Bruker SHELXTL'
_computing_structure_refinement 'SHELXL-2013 (Sheldrick, 2013)'
_computing_structure_solution 'SHELXS-97 (Sheldrick 2008)'
_diffrn_ambient_temperature 173(2)
_diffrn_measured_fraction_theta_full 0.999
_diffrn_measured_fraction_theta_max 0.999
_diffrn_measurement_device_type 'Bruker APEX-II CCD'
_diffrn_measurement_method '\f and \w scans'
_diffrn_radiation_type MoK\a
_diffrn_radiation_wavelength 0.71073
_diffrn_reflns_av_R_equivalents 0.1203
_diffrn_reflns_av_unetI/netI 0.0677
_diffrn_reflns_Laue_measured_fraction_full 0.999
_diffrn_reflns_Laue_measured_fraction_max 0.999
_diffrn_reflns_limit_h_max 32
_diffrn_reflns_limit_h_min -32
_diffrn_reflns_limit_k_max 13
_diffrn_reflns_limit_k_min -13
_diffrn_reflns_limit_l_max 24
_diffrn_reflns_limit_l_min -24
_diffrn_reflns_number 32018
_diffrn_reflns_point_group_measured_fraction_full 0.999
_diffrn_reflns_point_group_measured_fraction_max 0.999
_diffrn_reflns_theta_full 25.242
_diffrn_reflns_theta_max 26.000
_diffrn_reflns_theta_min 2.628
_exptl_absorpt_coefficient_mu 1.549
_exptl_absorpt_correction_T_max 0.7456
_exptl_absorpt_correction_T_min 0.5791
_exptl_absorpt_correction_type multi-scan
_exptl_absorpt_process_details sadabs
_exptl_crystal_colour green
_exptl_crystal_density_diffrn 1.663
_exptl_crystal_description needle
_exptl_crystal_F_000 2300
_exptl_crystal_size_max 0.150
_exptl_crystal_size_mid 0.100
_exptl_crystal_size_min 0.060
_refine_diff_density_max 1.496
_refine_diff_density_min -0.648
_refine_diff_density_rms 0.119
_refine_ls_extinction_method none
_refine_ls_goodness_of_fit_ref 1.068
_refine_ls_hydrogen_treatment constr
_refine_ls_matrix_type full
_refine_ls_number_parameters 366
_refine_ls_number_reflns 4581
_refine_ls_number_restraints 90
_refine_ls_restrained_S_all 1.079
_refine_ls_R_factor_all 0.0740
_refine_ls_R_factor_gt 0.0529
_refine_ls_shift/su_max 0.003
_refine_ls_shift/su_mean 0.000
_refine_ls_structure_factor_coef Fsqd
_refine_ls_weighting_details 'w=1/[\s^2^(Fo^2^)+(0.0658P)^2^+9.8426P] where P=(Fo^2^+2Fc^2^)/3'
_refine_ls_weighting_scheme calc
_refine_ls_wR_factor_gt 0.1205
_refine_ls_wR_factor_ref 0.1342
_reflns_Friedel_coverage 0.000
_reflns_number_gt 3725
_reflns_number_total 4581
_reflns_threshold_expression 'I > 2\s(I)'
_cod_data_source_file d0nj00188k2.cif
_cod_data_source_block Gd
_cod_depositor_comments
;Adding full bibliography for 7059508--7059511.cif.

 Adding full bibliography for 7059508--7059511.cif.
;
_cod_original_cell_volume 4661.7(10)
_cod_original_sg_symbol_H-M 'C 2/c'
_cod_database_code 7059508
_shelx_space_group_comment
; 
The symmetry employed for this shelxl refinement is uniquely defined 
by the following loop, which should always be used as a source of 
symmetry information in preference to the above space-group names. 
They are only intended as comments. 
;
_shelx_estimated_absorpt_t_min 0.801
_shelx_estimated_absorpt_t_max 0.913
_shelxl_version_number 2013-4

loop_
_space_group_symop_operation_xyz
'x, y, z'
'-x, y, -z+1/2'
'x+1/2, y+1/2, z'
'-x+1/2, y+1/2, -z+1/2'
'-x, -y, -z'
'x, -y, z-1/2'
'-x+1/2, -y+1/2, -z'
'x+1/2, -y+1/2, z-1/2'

loop_
_atom_site_label
_atom_site_type_symbol
_atom_site_fract_x
_atom_site_fract_y
_atom_site_fract_z
_atom_site_U_iso_or_equiv
_atom_site_adp_type
_atom_site_occupancy
_atom_site_site_symmetry_order
_atom_site_calc_flag
_atom_site_refinement_flags_posn
_atom_site_refinement_flags_adp
_atom_site_refinement_flags_occupancy
_atom_site_disorder_assembly
_atom_site_disorder_group
Gd1 Gd 0.5000 0.56879(3) 0.7500 0.03322(15) Uani 1 2 d S T P . .
F1 F 0.6160(2) 0.2666(4) 0.7069(3) 0.0718(12) Uani 1 1 d . U . . .
F2 F 0.5389(3) 0.1528(5) 0.6201(4) 0.114(2) Uani 1 1 d . U . . .
F3 F 0.5749(3) 0.1585(5) 0.7497(4) 0.116(2) Uani 1 1 d . U . . .
F4 F 0.3331(10) 0.317(2) 0.4338(14) 0.064(4) Uani 0.5 1 d . U P A 1
F5 F 0.3183(8) 0.2742(13) 0.5303(14) 0.088(5) Uani 0.5 1 d . U P A 1
F6 F 0.2967(13) 0.447(3) 0.4749(18) 0.073(6) Uani 0.5 1 d . U P A 1
F7 F 0.6441(10) 0.9116(17) 0.9390(13) 0.114(7) Uani 0.5 1 d . U P B 1
F8 F 0.5693(14) 1.025(3) 0.9062(19) 0.101(9) Uani 0.5 1 d . U P B 1
F9 F 0.5843(12) 0.8793(19) 0.9705(13) 0.129(8) Uani 0.5 1 d . U P B 1
F4' F 0.3221(12) 0.297(2) 0.4466(16) 0.091(7) Uani 0.5 1 d . U P A 2
F5' F 0.3038(10) 0.3299(17) 0.5289(15) 0.113(6) Uani 0.5 1 d . U P A 2
F6' F 0.3036(16) 0.469(3) 0.461(2) 0.093(9) Uani 0.5 1 d . U P A 2
F7' F 0.6375(8) 0.8740(15) 0.9657(10) 0.082(5) Uani 0.5 1 d . U P B 2
F8' F 0.5841(12) 1.033(3) 0.8944(16) 0.078(6) Uani 0.5 1 d . U P B 2
F9' F 0.5545(9) 0.912(2) 0.9531(13) 0.104(6) Uani 0.5 1 d . U P B 2
O1 O 0.5412(2) 0.4046(3) 0.7217(3) 0.0438(10) Uani 1 1 d . . . . .
O2 O 0.4141(2) 0.4899(4) 0.6141(3) 0.0437(10) Uani 1 1 d . . . . .
O3 O 0.54697(19) 0.7363(3) 0.8416(2) 0.0384(9) Uani 1 1 d . . . . .
O4 O 0.6889(3) 0.4605(6) 0.6599(4) 0.0830(18) Uani 1 1 d . . . . .
O5 O 0.57127(18) 0.6477(3) 0.7285(2) 0.0390(9) Uani 1 1 d . . . . .
N1 N 0.6191(2) 0.6095(4) 0.7314(3) 0.0385(11) Uani 1 1 d . . . . .
N2 N 0.6749(2) 0.5216(5) 0.6997(3) 0.0471(13) Uani 1 1 d . . . . .
C1 C 0.5156(3) 0.3225(5) 0.6680(4) 0.0481(16) Uani 1 1 d . . . . .
C2 C 0.4523(3) 0.3110(6) 0.5979(5) 0.0547(17) Uani 1 1 d . . . . .
H2 H 0.4394 0.2439 0.5617 0.066 Uiso 1 1 calc R U . . .
C3 C 0.4063(3) 0.3946(6) 0.5780(4) 0.0484(16) Uani 1 1 d . . . . .
C4 C 0.3364(4) 0.3647(8) 0.5034(5) 0.066(2) Uani 1 1 d . . . . .
C5 C 0.5620(4) 0.2240(6) 0.6878(6) 0.065(2) Uani 1 1 d . . . . .
C6 C 0.5400(3) 0.8446(5) 0.8280(4) 0.0402(14) Uani 1 1 d . . . . .
C7 C 0.5000 0.9047(7) 0.7500 0.054(3) Uani 1 2 d S T P . .
H7 H 0.5000 0.9884 0.7500 0.065 Uiso 1 2 calc R U P . .
C8 C 0.5823(4) 0.9186(7) 0.9113(6) 0.072(2) Uani 1 1 d . . . . .
C9 C 0.4464(3) 0.5715(5) 0.4642(4) 0.0411(13) Uani 1 1 d . . . . .
H9 H 0.4097 0.6199 0.4398 0.049 Uiso 1 1 calc R U . . .
C10 C 0.5013(3) 0.5939(5) 0.5458(4) 0.0387(13) Uani 1 1 d . . . . .
H10 H 0.5024 0.6586 0.5775 0.046 Uiso 1 1 calc R U . . .
C11 C 0.5556(3) 0.5228(5) 0.5832(3) 0.0376(13) Uani 1 1 d . . . . .
C12 C 0.6141(3) 0.5493(5) 0.6692(4) 0.0379(13) Uani 1 1 d . . . . .
C13 C 0.6861(3) 0.6504(6) 0.8023(4) 0.0473(15) Uani 1 1 d . . . . .
C14 C 0.7241(3) 0.5590(6) 0.7912(4) 0.0504(16) Uani 1 1 d . . . . .
C15 C 0.7391(4) 0.4475(7) 0.8452(5) 0.069(2) Uani 1 1 d . . . . .
H15A H 0.7554 0.3859 0.8284 0.103 Uiso 1 1 calc R U . . .
H15B H 0.7000 0.4198 0.8351 0.103 Uiso 1 1 calc R U . . .
H15C H 0.7716 0.4659 0.9066 0.103 Uiso 1 1 calc R U . . .
C16 C 0.7827(3) 0.6030(9) 0.8052(5) 0.075(2) Uani 1 1 d . . . . .
H16A H 0.8016 0.5393 0.7939 0.113 Uiso 1 1 calc R U . . .
H16B H 0.8137 0.6299 0.8649 0.113 Uiso 1 1 calc R U . . .
H16C H 0.7713 0.6689 0.7658 0.113 Uiso 1 1 calc R U . . .
C17 C 0.6980(3) 0.6538(7) 0.8873(4) 0.063(2) Uani 1 1 d . . . . .
H17A H 0.6714 0.7155 0.8858 0.095 Uiso 1 1 calc R U . . .
H17B H 0.7433 0.6709 0.9335 0.095 Uiso 1 1 calc R U . . .
H17C H 0.6869 0.5773 0.8981 0.095 Uiso 1 1 calc R U . . .
C18 C 0.6897(4) 0.7750(7) 0.7754(6) 0.072(2) Uani 1 1 d . . . . .
H18A H 0.6828 0.7713 0.7205 0.107 Uiso 1 1 calc R U . . .
H18B H 0.7320 0.8088 0.8198 0.107 Uiso 1 1 calc R U . . .
H18C H 0.6566 0.8245 0.7686 0.107 Uiso 1 1 calc R U . . .

loop_
_atom_site_aniso_label
_atom_site_aniso_U_11
_atom_site_aniso_U_22
_atom_site_aniso_U_33
_atom_site_aniso_U_23
_atom_site_aniso_U_13
_atom_site_aniso_U_12
Gd1 0.0323(2) 0.0330(2) 0.0340(2) 0.000 0.02031(19) 0.000
F1 0.066(3) 0.057(2) 0.100(3) -0.005(2) 0.055(3) 0.007(2)
F2 0.092(4) 0.080(3) 0.158(5) -0.064(4) 0.071(4) -0.005(3)
F3 0.163(5) 0.067(3) 0.169(6) 0.054(4) 0.128(5) 0.053(4)
F4 0.062(8) 0.069(9) 0.054(6) -0.023(5) 0.032(6) -0.021(6)
F5 0.058(8) 0.080(9) 0.102(9) 0.008(8) 0.037(7) -0.029(7)
F6 0.042(6) 0.097(15) 0.059(9) -0.026(9) 0.021(6) -0.009(8)
F7 0.059(8) 0.090(12) 0.114(14) -0.051(9) 0.013(9) -0.017(8)
F8 0.105(14) 0.058(12) 0.089(12) -0.029(9) 0.034(8) 0.011(10)
F9 0.172(18) 0.115(12) 0.061(8) -0.035(8) 0.052(11) -0.034(12)
F4' 0.094(11) 0.078(11) 0.088(11) -0.047(9) 0.050(8) -0.037(8)
F5' 0.079(11) 0.144(15) 0.106(10) -0.017(12) 0.051(9) -0.052(10)
F6' 0.075(13) 0.083(11) 0.070(11) -0.010(8) 0.019(8) -0.010(9)
F7' 0.045(7) 0.069(9) 0.054(7) -0.013(5) -0.009(5) 0.013(6)
F8' 0.089(11) 0.046(7) 0.061(8) -0.016(5) 0.028(7) -0.020(8)
F9' 0.114(11) 0.132(13) 0.074(10) -0.044(8) 0.062(9) -0.002(9)
O1 0.042(2) 0.039(2) 0.056(3) -0.0063(19) 0.033(2) -0.0028(18)
O2 0.043(2) 0.041(2) 0.041(2) -0.0069(19) 0.022(2) -0.0044(19)
O3 0.037(2) 0.036(2) 0.032(2) -0.0045(16) 0.0163(19) 0.0008(17)
O4 0.055(3) 0.119(5) 0.070(4) -0.012(3) 0.036(3) 0.010(3)
O5 0.036(2) 0.044(2) 0.039(2) -0.0069(18) 0.024(2) -0.0055(18)
N1 0.030(3) 0.049(3) 0.031(3) -0.003(2) 0.017(2) -0.004(2)
N2 0.039(3) 0.065(3) 0.042(3) -0.010(3) 0.028(3) 0.003(3)
C1 0.063(4) 0.034(3) 0.069(4) -0.005(3) 0.051(4) -0.007(3)
C2 0.060(4) 0.047(4) 0.068(5) -0.020(3) 0.045(4) -0.022(3)
C3 0.055(4) 0.047(4) 0.052(4) -0.009(3) 0.038(4) -0.016(3)
C4 0.061(5) 0.076(6) 0.059(5) -0.026(4) 0.036(4) -0.031(5)
C5 0.074(5) 0.043(4) 0.094(6) -0.009(4) 0.060(5) 0.002(4)
C6 0.029(3) 0.043(4) 0.036(3) -0.013(3) 0.013(3) -0.002(3)
C7 0.055(6) 0.024(4) 0.050(6) 0.000 0.015(5) 0.000
C8 0.063(6) 0.055(5) 0.053(5) -0.015(4) 0.013(4) 0.004(4)
C9 0.039(3) 0.050(3) 0.038(3) 0.001(3) 0.026(3) 0.006(3)
C10 0.040(3) 0.044(3) 0.034(3) -0.004(2) 0.024(3) 0.000(3)
C11 0.035(3) 0.048(3) 0.032(3) -0.004(3) 0.022(3) -0.003(3)
C12 0.034(3) 0.046(4) 0.033(3) 0.002(2) 0.020(3) -0.002(3)
C13 0.036(3) 0.061(4) 0.042(3) -0.012(3) 0.023(3) -0.016(3)
C14 0.032(3) 0.068(4) 0.041(3) -0.001(3) 0.017(3) 0.003(3)
C15 0.056(5) 0.073(5) 0.051(4) -0.002(4) 0.019(4) 0.012(4)
C16 0.038(4) 0.117(7) 0.066(5) -0.019(5) 0.030(4) -0.012(4)
C17 0.043(4) 0.081(5) 0.045(4) -0.020(4) 0.016(3) -0.005(4)
C18 0.059(5) 0.066(5) 0.085(6) -0.020(4) 0.042(5) -0.027(4)

loop_
_atom_type_symbol
_atom_type_description
_atom_type_scat_dispersion_real
_atom_type_scat_dispersion_imag
_atom_type_scat_source
C C 0.0033 0.0016 'International Tables Vol C Tables 4.2.6.8 and 6.1.1.4'
H H 0.0000 0.0000 'International Tables Vol C Tables 4.2.6.8 and 6.1.1.4'
N N 0.0061 0.0033 'International Tables Vol C Tables 4.2.6.8 and 6.1.1.4'
O O 0.0106 0.0060 'International Tables Vol C Tables 4.2.6.8 and 6.1.1.4'
F F 0.0171 0.0103 'International Tables Vol C Tables 4.2.6.8 and 6.1.1.4'
Gd Gd -0.1653 3.9035 'International Tables Vol C Tables 4.2.6.8 and 6.1.1.4'

loop_
_geom_angle_atom_site_label_1
_geom_angle_atom_site_label_2
_geom_angle_atom_site_label_3
_geom_angle
_geom_angle_site_symmetry_1
_geom_angle_site_symmetry_3
_geom_angle_publ_flag
O5 Gd1 O5 135.31(19) 2_656 . ?
O5 Gd1 O2 104.96(13) 2_656 2_656 ?
O5 Gd1 O2 91.65(14) . 2_656 ?
O5 Gd1 O2 91.64(14) 2_656 . ?
O5 Gd1 O2 104.96(13) . . ?
O2 Gd1 O2 135.7(2) 2_656 . ?
O5 Gd1 O3 74.34(13) 2_656 2_656 ?
O5 Gd1 O3 70.24(14) . 2_656 ?
O2 Gd1 O3 147.90(14) 2_656 2_656 ?
O2 Gd1 O3 75.89(13) . 2_656 ?
O5 Gd1 O3 70.24(14) 2_656 . ?
O5 Gd1 O3 74.34(13) . . ?
O2 Gd1 O3 75.89(14) 2_656 . ?
O2 Gd1 O3 147.90(14) . . ?
O3 Gd1 O3 73.80(19) 2_656 . ?
O5 Gd1 O1 150.54(14) 2_656 . ?
O5 Gd1 O1 73.81(13) . . ?
O2 Gd1 O1 73.20(15) 2_656 . ?
O2 Gd1 O1 72.65(15) . . ?
O3 Gd1 O1 123.11(14) 2_656 . ?
O3 Gd1 O1 134.32(14) . . ?
O5 Gd1 O1 73.81(13) 2_656 2_656 ?
O5 Gd1 O1 150.54(14) . 2_656 ?
O2 Gd1 O1 72.65(15) 2_656 2_656 ?
O2 Gd1 O1 73.20(15) . 2_656 ?
O3 Gd1 O1 134.32(14) 2_656 2_656 ?
O3 Gd1 O1 123.11(14) . 2_656 ?
O1 Gd1 O1 77.8(2) . 2_656 ?
C1 O1 Gd1 133.6(4) . . ?
C3 O2 Gd1 132.9(4) . . ?
C6 O3 Gd1 133.3(4) . . ?
N1 O5 Gd1 136.9(3) . . ?
O5 N1 C12 125.7(5) . . ?
O5 N1 C13 119.9(4) . . ?
C12 N1 C13 113.6(5) . . ?
O4 N2 C12 125.0(5) . . ?
O4 N2 C14 122.3(5) . . ?
C12 N2 C14 112.3(5) . . ?
O1 C1 C2 127.7(6) . . ?
O1 C1 C5 113.6(6) . . ?
C2 C1 C5 118.7(6) . . ?
C1 C2 C3 122.1(6) . . ?
C1 C2 H2 118.9 . . ?
C3 C2 H2 118.9 . . ?
O2 C3 C2 128.5(6) . . ?
O2 C3 C4 114.8(7) . . ?
C2 C3 C4 116.6(6) . . ?
F4' C4 F5' 105.0(14) . . ?
F6 C4 F5 109.4(16) . . ?
F4' C4 F6' 105(2) . . ?
F5' C4 F6' 99.9(16) . . ?
F6 C4 F4 108.6(17) . . ?
F5 C4 F4 105.0(13) . . ?
F4' C4 C3 122.1(14) . . ?
F6 C4 C3 116.7(15) . . ?
F5' C4 C3 113.3(11) . . ?
F5 C4 C3 107.4(10) . . ?
F6' C4 C3 108.9(15) . . ?
F4 C4 C3 109.1(10) . . ?
F3 C5 F1 109.5(8) . . ?
F3 C5 F2 106.7(7) . . ?
F1 C5 F2 104.5(6) . . ?
F3 C5 C1 111.6(6) . . ?
F1 C5 C1 111.5(6) . . ?
F2 C5 C1 112.8(7) . . ?
O3 C6 C7 129.1(6) . . ?
O3 C6 C8 113.2(6) . . ?
C7 C6 C8 117.8(6) . . ?
C6 C7 C6 121.4(8) . 2_656 ?
C6 C7 H7 119.3 . . ?
C6 C7 H7 119.3 2_656 . ?
F9 C8 F8 106.2(18) . . ?
F7' C8 F8' 113.2(16) . . ?
F9 C8 F7 105.3(16) . . ?
F8 C8 F7 107.0(17) . . ?
F7' C8 F9' 103.5(14) . . ?
F8' C8 F9' 107.7(15) . . ?
F9 C8 C6 113.1(12) . . ?
F8 C8 C6 117.3(15) . . ?
F7' C8 C6 112.6(10) . . ?
F8' C8 C6 112.0(13) . . ?
F7 C8 C6 107.3(11) . . ?
F9' C8 C6 107.2(10) . . ?
C10 C9 C11 120.0(5) . 5_666 ?
C10 C9 H9 120.0 . . ?
C11 C9 H9 120.0 5_666 . ?
C9 C10 C11 120.9(5) . . ?
C9 C10 H10 119.6 . . ?
C11 C10 H10 119.6 . . ?
C9 C11 C10 119.1(5) 5_666 . ?
C9 C11 C12 120.6(5) 5_666 . ?
C10 C11 C12 120.3(5) . . ?
N1 C12 N2 107.0(5) . . ?
N1 C12 C11 127.2(5) . . ?
N2 C12 C11 125.7(5) . . ?
C17 C13 N1 110.9(5) . . ?
C17 C13 C18 110.3(6) . . ?
N1 C13 C18 104.7(6) . . ?
C17 C13 C14 117.8(6) . . ?
N1 C13 C14 99.4(5) . . ?
C18 C13 C14 112.5(6) . . ?
C16 C14 N2 110.6(6) . . ?
C16 C14 C15 110.7(6) . . ?
N2 C14 C15 105.2(6) . . ?
C16 C14 C13 116.4(6) . . ?
N2 C14 C13 101.6(5) . . ?
C15 C14 C13 111.4(6) . . ?
C14 C15 H15A 109.5 . . ?
C14 C15 H15B 109.5 . . ?
H15A C15 H15B 109.5 . . ?
C14 C15 H15C 109.5 . . ?
H15A C15 H15C 109.5 . . ?
H15B C15 H15C 109.5 . . ?
C14 C16 H16A 109.5 . . ?
C14 C16 H16B 109.5 . . ?
H16A C16 H16B 109.5 . . ?
C14 C16 H16C 109.5 . . ?
H16A C16 H16C 109.5 . . ?
H16B C16 H16C 109.5 . . ?
C13 C17 H17A 109.5 . . ?
C13 C17 H17B 109.5 . . ?
H17A C17 H17B 109.5 . . ?
C13 C17 H17C 109.5 . . ?
H17A C17 H17C 109.5 . . ?
H17B C17 H17C 109.5 . . ?
C13 C18 H18A 109.5 . . ?
C13 C18 H18B 109.5 . . ?
H18A C18 H18B 109.5 . . ?
C13 C18 H18C 109.5 . . ?
H18A C18 H18C 109.5 . . ?
H18B C18 H18C 109.5 . . ?

loop_
_geom_bond_atom_site_label_1
_geom_bond_atom_site_label_2
_geom_bond_distance
_geom_bond_site_symmetry_2
_geom_bond_publ_flag
Gd1 O5 2.354(4) 2_656 ?
Gd1 O5 2.355(4) . ?
Gd1 O2 2.373(4) 2_656 ?
Gd1 O2 2.373(4) . ?
Gd1 O3 2.375(4) 2_656 ?
Gd1 O3 2.376(4) . ?
Gd1 O1 2.391(4) . ?
Gd1 O1 2.392(4) 2_656 ?
F1 C5 1.328(9) . ?
F2 C5 1.340(9) . ?
F3 C5 1.281(9) . ?
F4 C4 1.43(2) . ?
F5 C4 1.37(2) . ?
F6 C4 1.25(3) . ?
F7 C8 1.37(2) . ?
F8 C8 1.24(3) . ?
F9 C8 1.22(2) . ?
F4' C4 1.21(3) . ?
F5' C4 1.30(2) . ?
F6' C4 1.40(4) . ?
F7' C8 1.268(18) . ?
F8' C8 1.34(3) . ?
F9' C8 1.40(2) . ?
O1 C1 1.249(7) . ?
O2 C3 1.238(8) . ?
O3 C6 1.246(7) . ?
O4 N2 1.261(7) . ?
O5 N1 1.306(6) . ?
N1 C12 1.337(7) . ?
N1 C13 1.503(7) . ?
N2 C12 1.367(8) . ?
N2 C14 1.494(8) . ?
C1 C2 1.371(10) . ?
C1 C5 1.523(10) . ?
C2 C3 1.398(10) . ?
C2 H2 0.9500 . ?
C3 C4 1.533(10) . ?
C6 C7 1.393(7) . ?
C6 C8 1.543(9) . ?
C7 C6 1.393(7) 2_656 ?
C7 H7 0.9500 . ?
C9 C10 1.372(8) . ?
C9 C11 1.399(8) 5_666 ?
C9 H9 0.9500 . ?
C10 C11 1.400(8) . ?
C10 H10 0.9500 . ?
C11 C9 1.399(8) 5_666 ?
C11 C12 1.456(8) . ?
C13 C17 1.502(9) . ?
C13 C18 1.533(10) . ?
C13 C14 1.551(9) . ?
C14 C16 1.487(9) . ?
C14 C15 1.538(10) . ?
C15 H15A 0.9800 . ?
C15 H15B 0.9800 . ?
C15 H15C 0.9800 . ?
C16 H16A 0.9800 . ?
C16 H16B 0.9800 . ?
C16 H16C 0.9800 . ?
C17 H17A 0.9800 . ?
C17 H17B 0.9800 . ?
C17 H17C 0.9800 . ?
C18 H18A 0.9800 . ?
C18 H18B 0.9800 . ?
C18 H18C 0.9800 . ?

loop_
_geom_hbond_atom_site_label_D
_geom_hbond_atom_site_label_H
_geom_hbond_atom_site_label_A
_geom_hbond_distance_DH
_geom_hbond_distance_HA
_geom_hbond_distance_DA
_geom_hbond_angle_DHA
_geom_hbond_site_symmetry_A
C18 H18B O4 0.98 2.55 3.368(9) 141.5 4_656
C17 H17B F7' 0.98 2.54 3.455(18) 155.2 7_667
C17 H17B F7 0.98 2.62 3.48(2) 147.1 7_667
C2 H2 F8 0.95 2.61 3.29(3) 128.7 2_646
C18 H18B O4 0.98 2.55 3.368(9) 141.5 4_656
C17 H17B F7' 0.98 2.54 3.455(18) 155.2 7_667
C17 H17B F7 0.98 2.62 3.48(2) 147.1 7_667
C2 H2 F8 0.95 2.61 3.29(3) 128.7 2_646
C18 H18B O4 0.98 2.55 3.368(9) 141.5 4_656
C17 H17B F7' 0.98 2.54 3.455(18) 155.2 7_667
C17 H17B F7 0.98 2.62 3.48(2) 147.1 7_667
C2 H2 F8 0.95 2.61 3.29(3) 128.7 2_646
C18 H18B O4 0.98 2.55 3.368(9) 141.5 4_656
C17 H17B F7' 0.98 2.54 3.455(18) 155.2 7_667
C17 H17B F7 0.98 2.62 3.48(2) 147.1 7_667
C2 H2 F8 0.95 2.61 3.29(3) 128.7 2_646
C18 H18B O4 0.98 2.55 3.368(9) 141.5 4_656
C17 H17B F7' 0.98 2.54 3.455(18) 155.2 7_667
C17 H17B F7 0.98 2.62 3.48(2) 147.1 7_667
C2 H2 F8 0.95 2.61 3.29(3) 128.7 2_646
C2 H2 F8 0.95 2.61 3.29(3) 128.7 2_646
C17 H17B F7 0.98 2.62 3.48(2) 147.1 7_667
C17 H17B F7' 0.98 2.54 3.455(18) 155.2 7_667
C18 H18B O4 0.98 2.55 3.368(9) 141.5 4_656
C2 H2 F8 0.95 2.61 3.29(3) 128.7 2_646
C17 H17B F7 0.98 2.62 3.48(2) 147.1 7_667
C17 H17B F7' 0.98 2.54 3.455(18) 155.2 7_667
C18 H18B O4 0.98 2.55 3.368(9) 141.5 4_656
C2 H2 F8 0.95 2.61 3.29(3) 128.7 2_646
C17 H17B F7 0.98 2.62 3.48(2) 147.1 7_667
C17 H17B F7' 0.98 2.54 3.455(18) 155.2 7_667
C18 H18B O4 0.98 2.55 3.368(9) 141.5 4_656
C2 H2 F8 0.95 2.61 3.29(3) 128.7 2_646
C17 H17B F7 0.98 2.62 3.48(2) 147.1 7_667
C17 H17B F7' 0.98 2.54 3.455(18) 155.2 7_667
C18 H18B O4 0.98 2.55 3.368(9) 141.5 4_656

loop_
_geom_torsion_atom_site_label_1
_geom_torsion_atom_site_label_2
_geom_torsion_atom_site_label_3
_geom_torsion_atom_site_label_4
_geom_torsion
_geom_torsion_site_symmetry_1
_geom_torsion_site_symmetry_2
_geom_torsion_site_symmetry_3
_geom_torsion_site_symmetry_4
_geom_torsion_publ_flag
Gd1 O5 N1 C12 80.4(7) . . . . ?
Gd1 O5 N1 C13 -110.4(5) . . . . ?
Gd1 O1 C1 C2 9.9(10) . . . . ?
Gd1 O1 C1 C5 -167.7(4) . . . . ?
O1 C1 C2 C3 -0.8(11) . . . . ?
C5 C1 C2 C3 176.7(6) . . . . ?
Gd1 O2 C3 C2 -16.7(10) . . . . ?
Gd1 O2 C3 C4 161.6(4) . . . . ?
C1 C2 C3 O2 4.4(11) . . . . ?
C1 C2 C3 C4 -174.0(6) . . . . ?
O2 C3 C4 F4' 157.3(15) . . . . ?
C2 C3 C4 F4' -24.2(17) . . . . ?
O2 C3 C4 F6 14.3(16) . . . . ?
C2 C3 C4 F6 -167.1(14) . . . . ?
O2 C3 C4 F5' -75.7(13) . . . . ?
C2 C3 C4 F5' 102.9(13) . . . . ?
O2 C3 C4 F5 -108.9(11) . . . . ?
C2 C3 C4 F5 69.6(12) . . . . ?
O2 C3 C4 F6' 34.4(15) . . . . ?
C2 C3 C4 F6' -147.0(14) . . . . ?
O2 C3 C4 F4 137.8(12) . . . . ?
C2 C3 C4 F4 -43.7(13) . . . . ?
O1 C1 C5 F3 75.9(8) . . . . ?
C2 C1 C5 F3 -102.0(8) . . . . ?
O1 C1 C5 F1 -46.8(9) . . . . ?
C2 C1 C5 F1 135.3(7) . . . . ?
O1 C1 C5 F2 -164.0(6) . . . . ?
C2 C1 C5 F2 18.1(10) . . . . ?
Gd1 O3 C6 C7 0.0(9) . . . . ?
Gd1 O3 C6 C8 179.6(5) . . . . ?
O3 C6 C7 C6 0.0(5) . . . 2_656 ?
C8 C6 C7 C6 -179.6(7) . . . 2_656 ?
O3 C6 C8 F9 -41.5(17) . . . . ?
C7 C6 C8 F9 138.1(15) . . . . ?
O3 C6 C8 F8 -165.6(15) . . . . ?
C7 C6 C8 F8 14.0(18) . . . . ?
O3 C6 C8 F7' 38.3(15) . . . . ?
C7 C6 C8 F7' -142.0(12) . . . . ?
O3 C6 C8 F8' 167.3(13) . . . . ?
C7 C6 C8 F8' -13.1(16) . . . . ?
O3 C6 C8 F7 74.1(13) . . . . ?
C7 C6 C8 F7 -106.3(11) . . . . ?
O3 C6 C8 F9' -74.9(12) . . . . ?
C7 C6 C8 F9' 104.8(12) . . . . ?
C11 C9 C10 C11 -0.7(9) 5_666 . . . ?
C9 C10 C11 C9 0.7(9) . . . 5_666 ?
C9 C10 C11 C12 178.6(5) . . . . ?
O5 N1 C12 N2 -177.1(5) . . . . ?
C13 N1 C12 N2 13.2(7) . . . . ?
O5 N1 C12 C11 5.9(9) . . . . ?
C13 N1 C12 C11 -163.8(6) . . . . ?
O4 N2 C12 N1 176.9(6) . . . . ?
C14 N2 C12 N1 4.1(7) . . . . ?
O4 N2 C12 C11 -6.1(10) . . . . ?
C14 N2 C12 C11 -178.8(6) . . . . ?
C9 C11 C12 N1 -158.2(6) 5_666 . . . ?
C10 C11 C12 N1 23.9(9) . . . . ?
C9 C11 C12 N2 25.3(9) 5_666 . . . ?
C10 C11 C12 N2 -152.6(6) . . . . ?
O5 N1 C13 C17 41.4(8) . . . . ?
C12 N1 C13 C17 -148.2(6) . . . . ?
O5 N1 C13 C18 -77.5(6) . . . . ?
C12 N1 C13 C18 92.9(6) . . . . ?
O5 N1 C13 C14 166.1(5) . . . . ?
C12 N1 C13 C14 -23.5(6) . . . . ?
O4 N2 C14 C16 44.6(9) . . . . ?
C12 N2 C14 C16 -142.4(6) . . . . ?
O4 N2 C14 C15 -74.9(8) . . . . ?
C12 N2 C14 C15 98.1(6) . . . . ?
O4 N2 C14 C13 168.8(6) . . . . ?
C12 N2 C14 C13 -18.2(7) . . . . ?
C17 C13 C14 C16 -97.4(8) . . . . ?
N1 C13 C14 C16 142.9(6) . . . . ?
C18 C13 C14 C16 32.6(8) . . . . ?
C17 C13 C14 N2 142.4(6) . . . . ?
N1 C13 C14 N2 22.7(6) . . . . ?
C18 C13 C14 N2 -87.6(6) . . . . ?
C17 C13 C14 C15 30.8(8) . . . . ?
N1 C13 C14 C15 -88.9(6) . . . . ?
C18 C13 C14 C15 160.8(6) . . . . ?
